data_1536251
loop_
_publ_author_name
'Ok, K.M.'
'Zhang, L.'
'Halasyamani, P.S.'

_publ_section_title
;
 Synthesis, characterization and dielectric properties of new
 unidimensional quaternary tellurites: La Te Nb O6, La4 Te6 Nb2 O23 and
 La4 Te6 Ta2 O23
;
_journal_name_full 'Journal of Solid State Chemistry'
_journal_page_first 264
_journal_page_last 271
_journal_volume 175
_journal_year 2003
_chemical_formula_sum 'La Nb O6 Te'
_chemical_name_systematic 'La (Te Nb O6)'
_space_group_IT_number 2
_symmetry_space_group_name_Hall '-P 1'
_symmetry_space_group_name_H-M 'P -1'
_cell_angle_alpha 79.649
_cell_angle_beta 76.92
_cell_angle_gamma 89.923
_cell_formula_units_Z 4
_cell_length_a 6.7842
_cell_length_b 7.4473
_cell_length_c 10.7519
_cell_volume 520.085
_citation_journal_id_ASTM JSSCBI
_cod_data_source_file Ok_JSSCBI_2003_975.cif
_cod_data_source_block La1Nb1O6Te1
_cod_original_cell_volume 520.0848
_cod_original_formula_sum 'La1 Nb1 O6 Te1'
_cod_database_code 1536251

loop_
_symmetry_equiv_pos_as_xyz
x,y,z
-x,-y,-z

loop_
_atom_site_label
_atom_site_type_symbol
_atom_site_fract_x
_atom_site_fract_y
_atom_site_fract_z
_atom_site_occupancy
_atom_site_U_iso_or_equiv
O8 O-2 0.5016 0.6009 0.7882 1 0.0
La1 La+3 0.3313 0.28455 0.84347 1 0.0
O9 O-2 0.0861 0.501 0.7787 1 0.0
O2 O-2 0.1823 0.0541 0.0352 1 0.0
O4 O-2 0.8928 0.8881 0.2574 1 0.0
La2 La+3 0.75984 0.86198 0.49611 1 0.0
Nb1 Nb+5 0.82717 0.04167 0.80016 1 0.0
Te2 Te+4 0.73795 0.37168 0.49749 1 0.0
O5 O-2 0.8481 0.1522 0.5744 1 0.0
O10 O-2 0.2444 0.4336 0.0306 1 0.0
O7 O-2 0.1797 0.457 0.4105 1 0.0
O3 O-2 0.8601 0.8163 0.7184 1 0.0
O11 O-2 0.3906 0.8685 0.6179 1 0.0
O6 O-2 0.7123 0.287 0.821 1 0.0
O12 O-2 0.533 0.6758 0.4052 1 0.0
Te1 Te+4 0.32988 0.79821 0.8008 1 0.0
O1 O-2 0.5075 0.9809 0.8186 1 0.0
Nb2 Nb+5 0.81756 0.54639 0.80214 1 0.0
